data_1557799
loop_
_publ_author_name
'Xue, Jinghua'
'Li, Hanxiang'
'Wu, Ping'
'Xu, Liangxiong'
'Yuan, Yunfei'
'Wei, Xiaoyi'

_publ_section_title
;
 Bioactive Polyhydroxanthones from Penicillium purpurogenum
;
_journal_name_full 'Journal of Natural Products'
_journal_paper_doi 10.1021/acs.jnatprod.9b01071
_journal_year 2020
_chemical_absolute_configuration ad
_chemical_formula_moiety 'C15 H16 O7'
_chemical_formula_sum 'C15 H16 O7'
_chemical_formula_weight 308.28
_space_group_IT_number 4
_space_group_name_Hall 'P 2yb'
_space_group_name_H-M_alt 'P 1 21 1'
_symmetry_cell_setting monoclinic
_symmetry_space_group_name_Hall 'P 2yb'
_symmetry_space_group_name_H-M 'P 1 21 1'
_atom_sites_solution_hydrogens geom
_atom_sites_solution_primary direct
_atom_sites_solution_secondary difmap
_audit_creation_method SHELXL-97
_cell_angle_alpha 90.00
_cell_angle_beta 97.3584(19)
_cell_angle_gamma 90.00
_cell_formula_units_Z 2
_cell_length_a 8.07861(16)
_cell_length_b 10.5922(2)
_cell_length_c 8.39036(16)
_cell_measurement_reflns_used 7315
_cell_measurement_temperature 150(2)
_cell_measurement_theta_max 66.8310
_cell_measurement_theta_min 4.0830
_cell_volume 712.05(2)
_computing_cell_refinement
; 
CrysAlisPro, Agilent Technologies,
Version 1.171.36.32 (release 02-08-2013 CrysAlis171 .NET)
;
_computing_data_collection
; 
CrysAlisPro, Agilent Technologies,
Version 1.171.36.32 (release 02-08-2013 CrysAlis171 .NET)
;
_computing_data_reduction
; 
CrysAlisPro, Agilent Technologies,
Version 1.171.36.32 (release 02-08-2013 CrysAlis171 .NET)
;
_computing_molecular_graphics SHELXTL
_computing_publication_material SHELXTL
_computing_structure_refinement SHELXTL
_computing_structure_solution 'SHELXTL (Bruker, 2005)'
_diffrn_ambient_temperature 150(2)
_diffrn_detector_area_resol_mean 10.5058
_diffrn_measured_fraction_theta_full 0.993
_diffrn_measured_fraction_theta_max 0.993
_diffrn_measurement_device_type 'Xcalibur, Atlas, Gemini ultra'
_diffrn_measurement_method '\w scans'
_diffrn_radiation_monochromator mirror
_diffrn_radiation_source 'Enhance Ultra (Cu) X-ray Source'
_diffrn_radiation_type CuK\a
_diffrn_radiation_wavelength 1.54178
_diffrn_reflns_av_R_equivalents 0.0318
_diffrn_reflns_av_sigmaI/netI 0.0204
_diffrn_reflns_limit_h_max 9
_diffrn_reflns_limit_h_min -9
_diffrn_reflns_limit_k_max 12
_diffrn_reflns_limit_k_min -12
_diffrn_reflns_limit_l_max 9
_diffrn_reflns_limit_l_min -10
_diffrn_reflns_number 9745
_diffrn_reflns_theta_full 67.06
_diffrn_reflns_theta_max 67.06
_diffrn_reflns_theta_min 5.32
_exptl_absorpt_coefficient_mu 0.979
_exptl_absorpt_correction_T_max 0.8061
_exptl_absorpt_correction_T_min 0.6781
_exptl_absorpt_correction_type multi-scan
_exptl_absorpt_process_details
; 
CrysAlisPro, Agilent Technologies,
Version 1.171.36.32 (release 02-08-2013 CrysAlis171 .NET)
;
_exptl_crystal_colour colorless
_exptl_crystal_density_diffrn 1.438
_exptl_crystal_density_method 'not measured'
_exptl_crystal_description block
_exptl_crystal_F_000 324
_exptl_crystal_size_max 0.43
_exptl_crystal_size_mid 0.40
_exptl_crystal_size_min 0.23
_refine_diff_density_max 0.204
_refine_diff_density_min -0.257
_refine_diff_density_rms 0.069
_refine_ls_abs_structure_details 'Flack H D (1983), Acta Cryst. A39, 876-881'
_refine_ls_abs_structure_Flack 0.01(14)
_refine_ls_extinction_method none
_refine_ls_goodness_of_fit_ref 1.116
_refine_ls_hydrogen_treatment mixed
_refine_ls_matrix_type full
_refine_ls_number_parameters 217
_refine_ls_number_reflns 2432
_refine_ls_number_restraints 1
_refine_ls_restrained_S_all 1.115
_refine_ls_R_factor_all 0.0304
_refine_ls_R_factor_gt 0.0296
_refine_ls_shift/su_max 0.000
_refine_ls_shift/su_mean 0.000
_refine_ls_structure_factor_coef Fsqd
_refine_ls_weighting_details 'calc w=1/[\s^2^(Fo^2^)+(0.0477P)^2^+0.0642P] where P=(Fo^2^+2Fc^2^)/3'
_refine_ls_weighting_scheme calc
_refine_ls_wR_factor_gt 0.0742
_refine_ls_wR_factor_ref 0.0755
_reflns_number_gt 2375
_reflns_number_total 2432
_reflns_threshold_expression >2sigma(I)
_cod_data_source_file np9b01071_si_002.cif
_cod_data_source_block 06189b
_cod_original_cell_volume 712.05(3)
_cod_original_sg_symbol_Hall 'P 2yb '
_cod_database_code 1557799

loop_
_symmetry_equiv_pos_as_xyz
'x, y, z'
'-x, y+1/2, -z'

loop_
_atom_site_label
_atom_site_type_symbol
_atom_site_fract_x
_atom_site_fract_y
_atom_site_fract_z
_atom_site_U_iso_or_equiv
_atom_site_adp_type
_atom_site_occupancy
_atom_site_symmetry_multiplicity
_atom_site_calc_flag
_atom_site_refinement_flags
_atom_site_disorder_assembly
_atom_site_disorder_group
C1 C 0.1368(2) 0.43104(16) 1.11071(17) 0.0246(4) Uani 1 1 d . . .
C2 C 0.0041(2) 0.51423(18) 1.1067(2) 0.0303(4) Uani 1 1 d . . .
H2 H -0.0632 0.5154 1.1915 0.036 Uiso 1 1 calc R . .
C3 C -0.0290(2) 0.59512(18) 0.9783(2) 0.0315(4) Uani 1 1 d . . .
H3 H -0.1199 0.6522 0.9765 0.038 Uiso 1 1 calc R . .
C4 C 0.06573(19) 0.59655(16) 0.8510(2) 0.0260(4) Uani 1 1 d . . .
H4 H 0.0408 0.6540 0.7643 0.031 Uiso 1 1 calc R . .
C5 C 0.5090(2) 0.45792(16) 0.58506(17) 0.0215(3) Uani 1 1 d . . .
H5 H 0.4447 0.4680 0.4758 0.026 Uiso 1 1 calc R . .
C6 C 0.6589(2) 0.37374(16) 0.57338(19) 0.0258(4) Uani 1 1 d . . .
C7 C 0.7080(2) 0.27950(18) 0.7003(2) 0.0298(4) Uani 1 1 d . . .
H7 H 0.8292 0.2569 0.7179 0.036 Uiso 1 1 calc R . .
C8 C 0.61320(19) 0.26078(17) 0.84373(19) 0.0270(4) Uani 1 1 d . . .
H8 H 0.6960 0.2561 0.9430 0.032 Uiso 1 1 calc R . .
C9 C 0.38072(19) 0.34682(15) 0.99033(17) 0.0194(3) Uani 1 1 d . . .
C10 C 0.23574(18) 0.42838(15) 0.98349(18) 0.0195(3) Uani 1 1 d . . .
C11 C 0.19693(18) 0.51256(15) 0.85359(17) 0.0196(3) Uani 1 1 d . . .
C12 C 0.39059(18) 0.40819(14) 0.70247(17) 0.0177(3) Uani 1 1 d . . .
C13 C 0.49440(18) 0.37153(15) 0.86205(17) 0.0186(3) Uani 1 1 d . . .
C14 C 0.7843(2) 0.4243(2) 0.4712(2) 0.0391(5) Uani 1 1 d . . .
H14A H 0.8683 0.3595 0.4594 0.059 Uiso 1 1 calc R . .
H14B H 0.8388 0.4991 0.5228 0.059 Uiso 1 1 calc R . .
H14C H 0.7272 0.4473 0.3650 0.059 Uiso 1 1 calc R . .
C15 C 0.2732(2) 0.30447(16) 0.63020(18) 0.0238(3) Uani 1 1 d . . .
H15A H 0.1945 0.2828 0.7056 0.036 Uiso 1 1 calc R . .
H15B H 0.3384 0.2296 0.6094 0.036 Uiso 1 1 calc R . .
H15C H 0.2114 0.3344 0.5291 0.036 Uiso 1 1 calc R . .
O1 O 0.17087(16) 0.35392(12) 1.23897(13) 0.0312(3) Uani 1 1 d . . .
H1 H 0.259(3) 0.310(3) 1.220(3) 0.051(7) Uiso 1 1 d . . .
O5 O 0.57775(15) 0.57684(12) 0.63812(14) 0.0278(3) Uani 1 1 d . . .
H5A H 0.500(3) 0.631(3) 0.598(3) 0.068(8) Uiso 1 1 d . . .
O6 O 0.61870(16) 0.24272(11) 0.54752(14) 0.0311(3) Uani 1 1 d . . .
O8 O 0.53085(16) 0.14229(12) 0.82205(15) 0.0344(3) Uani 1 1 d . . .
H8A H 0.508(3) 0.123(3) 0.908(3) 0.058(7) Uiso 1 1 d . . .
O9 O 0.41963(14) 0.26992(12) 1.09857(13) 0.0283(3) Uani 1 1 d . . .
O11 O 0.28876(13) 0.51756(11) 0.72867(12) 0.0223(2) Uani 1 1 d . . .
O13 O 0.59252(14) 0.47631(12) 0.92878(13) 0.0249(3) Uani 1 1 d . . .
H13 H 0.609(3) 0.529(3) 0.848(3) 0.061(8) Uiso 1 1 d . . .

loop_
_atom_site_aniso_label
_atom_site_aniso_U_11
_atom_site_aniso_U_22
_atom_site_aniso_U_33
_atom_site_aniso_U_23
_atom_site_aniso_U_13
_atom_site_aniso_U_12
C1 0.0286(8) 0.0276(10) 0.0181(7) -0.0028(6) 0.0048(6) -0.0094(7)
C2 0.0278(8) 0.0362(10) 0.0298(9) -0.0042(8) 0.0150(7) -0.0035(7)
C3 0.0245(8) 0.0332(11) 0.0383(9) -0.0051(8) 0.0102(7) 0.0040(7)
C4 0.0249(8) 0.0257(9) 0.0281(8) 0.0018(7) 0.0051(6) 0.0029(7)
C5 0.0268(8) 0.0212(9) 0.0177(7) 0.0021(6) 0.0071(6) 0.0002(6)
C6 0.0290(8) 0.0255(10) 0.0246(8) -0.0024(7) 0.0100(6) 0.0005(7)
C7 0.0271(8) 0.0329(10) 0.0304(8) -0.0021(7) 0.0075(7) 0.0077(7)
C8 0.0278(8) 0.0282(9) 0.0249(8) 0.0047(7) 0.0036(6) 0.0083(7)
C9 0.0236(7) 0.0199(8) 0.0143(7) -0.0003(6) 0.0007(6) -0.0050(6)
C10 0.0207(7) 0.0216(8) 0.0163(7) -0.0015(6) 0.0035(5) -0.0047(6)
C11 0.0207(7) 0.0209(8) 0.0179(7) -0.0011(6) 0.0047(5) -0.0016(6)
C12 0.0220(7) 0.0169(8) 0.0147(7) 0.0013(6) 0.0047(6) 0.0040(6)
C13 0.0207(7) 0.0194(8) 0.0154(7) -0.0001(6) 0.0009(6) -0.0012(6)
C14 0.0385(10) 0.0428(12) 0.0402(10) 0.0003(9) 0.0215(8) 0.0007(9)
C15 0.0256(8) 0.0283(9) 0.0173(7) -0.0016(6) 0.0019(6) -0.0033(6)
O1 0.0383(7) 0.0381(8) 0.0188(5) 0.0051(5) 0.0100(5) -0.0039(6)
O5 0.0359(6) 0.0210(6) 0.0290(6) 0.0015(5) 0.0136(5) -0.0035(5)
O6 0.0437(7) 0.0245(7) 0.0272(6) -0.0047(5) 0.0125(5) 0.0017(5)
O8 0.0533(8) 0.0214(7) 0.0311(7) 0.0068(5) 0.0153(5) 0.0075(6)
O9 0.0340(6) 0.0304(7) 0.0202(5) 0.0088(5) 0.0028(4) 0.0022(5)
O11 0.0274(6) 0.0220(6) 0.0190(5) 0.0056(4) 0.0094(4) 0.0070(5)
O13 0.0265(6) 0.0277(6) 0.0206(5) -0.0034(5) 0.0038(4) -0.0071(5)

loop_
_atom_type_symbol
_atom_type_description
_atom_type_scat_dispersion_real
_atom_type_scat_dispersion_imag
_atom_type_scat_source
C C 0.0181 0.0091 'International Tables Vol C Tables 4.2.6.8 and 6.1.1.4'
H H 0.0000 0.0000 'International Tables Vol C Tables 4.2.6.8 and 6.1.1.4'
O O 0.0492 0.0322 'International Tables Vol C Tables 4.2.6.8 and 6.1.1.4'

loop_
_geom_angle_atom_site_label_1
_geom_angle_atom_site_label_2
_geom_angle_atom_site_label_3
_geom_angle
_geom_angle_site_symmetry_1
_geom_angle_site_symmetry_3
_geom_angle_publ_flag
O1 C1 C2 118.83(14) . . ?
O1 C1 C10 120.82(15) . . ?
C2 C1 C10 120.34(14) . . ?
C3 C2 C1 119.19(14) . . ?
C3 C2 H2 120.4 . . ?
C1 C2 H2 120.4 . . ?
C2 C3 C4 122.49(15) . . ?
C2 C3 H3 118.8 . . ?
C4 C3 H3 118.8 . . ?
C11 C4 C3 118.50(15) . . ?
C11 C4 H4 120.8 . . ?
C3 C4 H4 120.8 . . ?
O5 C5 C6 104.94(13) . . ?
O5 C5 C12 110.44(12) . . ?
C6 C5 C12 113.82(13) . . ?
O5 C5 H5 109.2 . . ?
C6 C5 H5 109.2 . . ?
C12 C5 H5 109.2 . . ?
O6 C6 C7 59.35(11) . . ?
O6 C6 C14 114.42(14) . . ?
C7 C6 C14 120.83(15) . . ?
O6 C6 C5 114.28(13) . . ?
C7 C6 C5 119.59(13) . . ?
C14 C6 C5 115.34(15) . . ?
O6 C7 C6 58.90(10) . . ?
O6 C7 C8 115.03(13) . . ?
C6 C7 C8 122.89(14) . . ?
O6 C7 H7 115.8 . . ?
C6 C7 H7 115.8 . . ?
C8 C7 H7 115.8 . . ?
O8 C8 C7 106.80(14) . . ?
O8 C8 C13 113.52(12) . . ?
C7 C8 C13 111.37(14) . . ?
O8 C8 H8 108.3 . . ?
C7 C8 H8 108.3 . . ?
C13 C8 H8 108.3 . . ?
O9 C9 C10 123.51(14) . . ?
O9 C9 C13 120.98(14) . . ?
C10 C9 C13 115.23(13) . . ?
C11 C10 C1 118.64(14) . . ?
C11 C10 C9 120.33(13) . . ?
C1 C10 C9 120.92(13) . . ?
O11 C11 C4 117.11(13) . . ?
O11 C11 C10 122.02(13) . . ?
C4 C11 C10 120.84(14) . . ?
O11 C12 C15 107.41(12) . . ?
O11 C12 C13 109.03(11) . . ?
C15 C12 C13 113.99(12) . . ?
O11 C12 C5 103.45(12) . . ?
C15 C12 C5 113.25(11) . . ?
C13 C12 C5 109.10(11) . . ?
O13 C13 C9 102.12(11) . . ?
O13 C13 C8 107.98(12) . . ?
C9 C13 C8 112.35(12) . . ?
O13 C13 C12 110.93(13) . . ?
C9 C13 C12 110.36(11) . . ?
C8 C13 C12 112.60(12) . . ?
C6 C14 H14A 109.5 . . ?
C6 C14 H14B 109.5 . . ?
H14A C14 H14B 109.5 . . ?
C6 C14 H14C 109.5 . . ?
H14A C14 H14C 109.5 . . ?
H14B C14 H14C 109.5 . . ?
C12 C15 H15A 109.5 . . ?
C12 C15 H15B 109.5 . . ?
H15A C15 H15B 109.5 . . ?
C12 C15 H15C 109.5 . . ?
H15A C15 H15C 109.5 . . ?
H15B C15 H15C 109.5 . . ?
C1 O1 H1 105.0(16) . . ?
C5 O5 H5A 103(2) . . ?
C6 O6 C7 61.75(11) . . ?
C8 O8 H8A 106(2) . . ?
C11 O11 C12 117.42(11) . . ?
C13 O13 H13 108.4(18) . . ?

loop_
_geom_bond_atom_site_label_1
_geom_bond_atom_site_label_2
_geom_bond_distance
_geom_bond_site_symmetry_2
_geom_bond_publ_flag
C1 O1 1.351(2) . ?
C1 C2 1.385(2) . ?
C1 C10 1.413(2) . ?
C2 C3 1.376(3) . ?
C2 H2 0.9500 . ?
C3 C4 1.391(2) . ?
C3 H3 0.9500 . ?
C4 C11 1.382(2) . ?
C4 H4 0.9500 . ?
C5 O5 1.4246(19) . ?
C5 C6 1.517(2) . ?
C5 C12 1.551(2) . ?
C5 H5 1.0000 . ?
C6 O6 1.435(2) . ?
C6 C7 1.477(2) . ?
C6 C14 1.507(2) . ?
C7 O6 1.442(2) . ?
C7 C8 1.520(2) . ?
C7 H7 1.0000 . ?
C8 O8 1.421(2) . ?
C8 C13 1.536(2) . ?
C8 H8 1.0000 . ?
C9 O9 1.2304(19) . ?
C9 C10 1.451(2) . ?
C9 C13 1.524(2) . ?
C10 C11 1.412(2) . ?
C11 O11 1.3604(17) . ?
C12 O11 1.4538(18) . ?
C12 C15 1.525(2) . ?
C12 C13 1.5360(18) . ?
C13 O13 1.4352(19) . ?
C14 H14A 0.9800 . ?
C14 H14B 0.9800 . ?
C14 H14C 0.9800 . ?
C15 H15A 0.9800 . ?
C15 H15B 0.9800 . ?
C15 H15C 0.9800 . ?
O1 H1 0.88(3) . ?
O5 H5A 0.88(3) . ?
O8 H8A 0.80(3) . ?
O13 H13 0.90(3) . ?

loop_
_geom_hbond_atom_site_label_D
_geom_hbond_atom_site_label_H
_geom_hbond_atom_site_label_A
_geom_hbond_distance_DH
_geom_hbond_distance_HA
_geom_hbond_distance_DA
_geom_hbond_angle_DHA
_geom_hbond_site_symmetry_A
O1 H1 O9 0.88(3) 1.80(3) 2.6124(17) 152(2) .
O5 H5A O6 0.88(3) 1.88(3) 2.7201(18) 159(2) 2_656
O8 H8A O13 0.80(3) 2.28(3) 2.9981(16) 149(3) 2_647
O13 H13 O5 0.90(3) 1.82(3) 2.6497(17) 152(3) .

loop_
_geom_torsion_atom_site_label_1
_geom_torsion_atom_site_label_2
_geom_torsion_atom_site_label_3
_geom_torsion_atom_site_label_4
_geom_torsion
_geom_torsion_site_symmetry_1
_geom_torsion_site_symmetry_2
_geom_torsion_site_symmetry_3
_geom_torsion_site_symmetry_4
_geom_torsion_publ_flag
O1 C1 C2 C3 178.48(15) . . . . ?
C10 C1 C2 C3 -0.7(2) . . . . ?
C1 C2 C3 C4 0.2(3) . . . . ?
C2 C3 C4 C11 0.6(2) . . . . ?
O5 C5 C6 O6 170.09(12) . . . . ?
C12 C5 C6 O6 49.24(17) . . . . ?
O5 C5 C6 C7 102.86(16) . . . . ?
C12 C5 C6 C7 -18.0(2) . . . . ?
O5 C5 C6 C14 -54.22(18) . . . . ?
C12 C5 C6 C14 -175.08(14) . . . . ?
C14 C6 C7 O6 -101.89(17) . . . . ?
C5 C6 C7 O6 102.31(16) . . . . ?
O6 C6 C7 C8 -101.43(17) . . . . ?
C14 C6 C7 C8 156.68(17) . . . . ?
C5 C6 C7 C8 0.9(3) . . . . ?
O6 C7 C8 O8 41.73(18) . . . . ?
C6 C7 C8 O8 109.58(18) . . . . ?
O6 C7 C8 C13 -82.73(19) . . . . ?
C6 C7 C8 C13 -14.9(2) . . . . ?
O1 C1 C10 C11 -178.80(14) . . . . ?
C2 C1 C10 C11 0.4(2) . . . . ?
O1 C1 C10 C9 -2.7(2) . . . . ?
C2 C1 C10 C9 176.50(15) . . . . ?
O9 C9 C10 C11 -178.66(14) . . . . ?
C13 C9 C10 C11 7.4(2) . . . . ?
O9 C9 C10 C1 5.3(2) . . . . ?
C13 C9 C10 C1 -168.68(13) . . . . ?
C3 C4 C11 O11 -179.02(14) . . . . ?
C3 C4 C11 C10 -0.9(2) . . . . ?
C1 C10 C11 O11 178.45(13) . . . . ?
C9 C10 C11 O11 2.3(2) . . . . ?
C1 C10 C11 C4 0.4(2) . . . . ?
C9 C10 C11 C4 -175.68(14) . . . . ?
O5 C5 C12 O11 46.47(15) . . . . ?
C6 C5 C12 O11 164.20(12) . . . . ?
O5 C5 C12 C15 162.42(13) . . . . ?
C6 C5 C12 C15 -79.85(16) . . . . ?
O5 C5 C12 C13 -69.48(16) . . . . ?
C6 C5 C12 C13 48.25(16) . . . . ?
O9 C9 C13 O13 -92.72(16) . . . . ?
C10 C9 C13 O13 81.43(14) . . . . ?
O9 C9 C13 C8 22.73(19) . . . . ?
C10 C9 C13 C8 -163.12(12) . . . . ?
O9 C9 C13 C12 149.29(14) . . . . ?
C10 C9 C13 C12 -36.56(17) . . . . ?
O8 C8 C13 O13 163.38(12) . . . . ?
C7 C8 C13 O13 -76.03(16) . . . . ?
O8 C8 C13 C9 51.53(16) . . . . ?
C7 C8 C13 C9 172.12(12) . . . . ?
O8 C8 C13 C12 -73.81(16) . . . . ?
C7 C8 C13 C12 46.78(18) . . . . ?
O11 C12 C13 O13 -55.77(15) . . . . ?
C15 C12 C13 O13 -175.77(12) . . . . ?
C5 C12 C13 O13 56.55(15) . . . . ?
O11 C12 C13 C9 56.66(15) . . . . ?
C15 C12 C13 C9 -63.33(16) . . . . ?
C5 C12 C13 C9 168.98(12) . . . . ?
O11 C12 C13 C8 -176.92(12) . . . . ?
C15 C12 C13 C8 63.09(16) . . . . ?
C5 C12 C13 C8 -64.60(16) . . . . ?
C14 C6 O6 C7 112.66(17) . . . . ?
C5 C6 O6 C7 -111.25(15) . . . . ?
C8 C7 O6 C6 114.72(16) . . . . ?
C4 C11 O11 C12 -161.34(13) . . . . ?
C10 C11 O11 C12 20.6(2) . . . . ?
C15 C12 O11 C11 74.10(14) . . . . ?
C13 C12 O11 C11 -49.87(16) . . . . ?
C5 C12 O11 C11 -165.87(12) . . . . ?
